data_4505398
loop_
_publ_author_name
'Kirchner, Michael T.'
'Reddy, L. Sreenivas'
'Desiraju, Gautam R.'
'Jetti, Ram K. R.'
'Boese, Roland'

_publ_section_title
;
 Structural Variations and Polymorphism of Some Derivatives of
 6-Amino-2-phenylsulfonylimino- 1,2-dihydropyridine
;
_journal_issue 4
_journal_name_full 'Crystal Growth &amp; Design'
_journal_page_first 701
_journal_paper_doi 10.1021/cg049912t
_journal_volume 4
_journal_year 2004
_chemical_formula_moiety 'C12 H13 N3 O3 S'
_chemical_formula_sum 'C12 H13 N3 O3 S'
_chemical_formula_weight 279.31
_chemical_melting_point 433
_chemical_name_systematic
; 
  6-amino-2-(4-methoxyphenylsulfonylimino)-1,2-dihydropyridine 
;
_space_group_IT_number 61
_symmetry_cell_setting orthorhombic
_symmetry_space_group_name_Hall '-P 2ac 2ab'
_symmetry_space_group_name_H-M 'P b c a'
_atom_sites_solution_hydrogens geom
_atom_sites_solution_primary direct
_atom_sites_solution_secondary difmap
_audit_creation_method SHELXL-97
_cell_angle_alpha 90.00
_cell_angle_beta 90.00
_cell_angle_gamma 90.00
_cell_formula_units_Z 16
_cell_length_a 10.614(3)
_cell_length_b 18.276(5)
_cell_length_c 27.402(7)
_cell_measurement_reflns_used 6722
_cell_measurement_temperature 298(2)
_cell_measurement_theta_max 27.91
_cell_measurement_theta_min 2.34
_cell_volume 5315(2)
_computing_cell_refinement
;
BRUKER AXS SAINT program Vers.6.01
;
_computing_data_collection 'BRUKER AXS SMART Vers. 5.054 1997/98'
_computing_data_reduction
;
BRUKER AXS SAINT program Vers.6.01
;
_computing_molecular_graphics
;
BRUKER AXS SHELXTL Vers.6.12, DOS/WIN95/NT/2000/ME
;
_computing_publication_material
;
BRUKER AXS SHELXTL Vers.6.12, DOS/WIN95/NT/2000/ME
;
_computing_structure_refinement
;
BRUKER AXS SHELXTL Vers.6.12, DOS/WIN95/NT/2000/ME
;
_computing_structure_solution
;
BRUKER AXS SHELXTL Vers.6.12, DOS/WIN95/NT/2000/ME
;
_diffrn_ambient_temperature 298(2)
_diffrn_detector_area_resol_mean 8.192
_diffrn_measured_fraction_theta_full 0.995
_diffrn_measured_fraction_theta_max 0.995
_diffrn_measurement_device_type 'Siemens SMART CCD area detector system'
_diffrn_measurement_method
;
 Full sphere data collection 
 in omega at 0.3 deg scan width, 
 two runs with 720 frames, phi =  0, 270(deg) 
 two runs with 436 frames, phi = 88, 180 deg) 
;
_diffrn_radiation_monochromator graphite
_diffrn_radiation_source 'fine-focus sealed tube'
_diffrn_radiation_type MoK\a
_diffrn_radiation_wavelength 0.71073
_diffrn_reflns_av_R_equivalents 0.0437
_diffrn_reflns_av_sigmaI/netI 0.0247
_diffrn_reflns_limit_h_max 12
_diffrn_reflns_limit_h_min -12
_diffrn_reflns_limit_k_max 21
_diffrn_reflns_limit_k_min -21
_diffrn_reflns_limit_l_max 32
_diffrn_reflns_limit_l_min -32
_diffrn_reflns_number 48710
_diffrn_reflns_theta_full 25.00
_diffrn_reflns_theta_max 25.00
_diffrn_reflns_theta_min 2.23
_exptl_absorpt_coefficient_mu 0.251
_exptl_absorpt_correction_T_max 0.98
_exptl_absorpt_correction_T_min 0.92
_exptl_absorpt_correction_type empirical
_exptl_absorpt_process_details
; 
 Siemens SADABS program multi-scan V2.03
 R.H. Blessing, Acta Cryst. (1995) A51 33-38 
;
_exptl_crystal_colour colourless
_exptl_crystal_density_diffrn 1.396
_exptl_crystal_density_method 'not measured'
_exptl_crystal_description plate
_exptl_crystal_F_000 2336
_exptl_crystal_size_max 0.34
_exptl_crystal_size_mid 0.24
_exptl_crystal_size_min 0.08
_refine_diff_density_max 0.282
_refine_diff_density_min -0.377
_refine_diff_density_rms 0.067
_refine_ls_extinction_method none
_refine_ls_goodness_of_fit_ref 1.118
_refine_ls_hydrogen_treatment mixed
_refine_ls_matrix_type full
_refine_ls_number_parameters 345
_refine_ls_number_reflns 4660
_refine_ls_number_restraints 0
_refine_ls_restrained_S_all 1.118
_refine_ls_R_factor_all 0.1106
_refine_ls_R_factor_gt 0.1024
_refine_ls_shift/su_max 0.000
_refine_ls_shift/su_mean 0.000
_refine_ls_structure_factor_coef Fsqd
_refine_ls_weighting_details 'calc w=1/[\s^2^(Fo^2^)+(0.0616P)^2^+18.9478P] where P=(Fo^2^+2Fc^2^)/3'
_refine_ls_weighting_scheme calc
_refine_ls_wR_factor_gt 0.2517
_refine_ls_wR_factor_ref 0.2560
_reflns_number_gt 3997
_reflns_number_total 4660
_reflns_threshold_expression >2sigma(I)
_cod_data_source_file cg049912tsi20040309_075809.cif
_cod_data_source_block 3g
_cod_depositor_comments
;
The following automatic conversions were performed:

'_symmetry_cell_setting' value 'Orthorhombic' changed to
'orthorhombic' according to
/home/saulius/struct/CIF-dictionaries/cif_core.dic dictionary named
'cif_core.dic' version 2.4.1 from 2010-06-29.

Automatic conversion script
Id: cif_fix_values 1715 2011-07-08 13:25:40Z adriana 
;
_cod_database_code 4505398

loop_
_symmetry_equiv_pos_as_xyz
'x, y, z'
'-x+1/2, -y, z+1/2'
'-x, y+1/2, -z+1/2'
'x+1/2, -y+1/2, -z'
'-x, -y, -z'
'x-1/2, y, -z-1/2'
'x, -y-1/2, z-1/2'
'-x-1/2, y-1/2, z'

loop_
_atom_site_label
_atom_site_type_symbol
_atom_site_fract_x
_atom_site_fract_y
_atom_site_fract_z
_atom_site_U_iso_or_equiv
_atom_site_adp_type
_atom_site_occupancy
_atom_site_symmetry_multiplicity
_atom_site_calc_flag
_atom_site_refinement_flags
S9 S 1.20245(16) -0.07774(8) 0.43303(9) 0.0885(7) Uani 1 1 d .
S26 S 0.87008(16) 0.19688(8) 0.38530(7) 0.0720(5) Uani 1 1 d .
N8 N 1.1428(4) -0.0003(2) 0.4444(2) 0.0804(17) Uani 1 1 d .
N1 N 1.1586(4) 0.1220(2) 0.45936(18) 0.0611(12) Uani 1 1 d .
H1 H 1.0814 0.1233 0.4499 0.073 Uiso 1 1 d R
N7 N 1.1381(5) 0.2444(3) 0.4789(2) 0.0800(16) Uani 1 1 d .
H7B H 1.0804 0.2488 0.4602 0.096 Uiso 1 1 d R
H7A H 1.1817 0.2871 0.4809 0.096 Uiso 1 1 d R
N25 N 0.8941(5) 0.1199(3) 0.40958(19) 0.0685(13) Uani 1 1 d .
N18 N 0.8548(4) -0.0031(3) 0.41321(18) 0.0645(13) Uani 1 1 d .
H18 H 0.9304 -0.0058 0.4243 0.077 Uiso 1 1 d R
N24 N 0.8458(6) -0.1283(3) 0.4197(2) 0.0931(19) Uani 1 1 d .
H24A H 0.9377 -0.1325 0.4245 0.112 Uiso 1 1 d R
H24B H 0.8118 -0.1647 0.4146 0.112 Uiso 1 1 d R
O1 O 1.0995(5) -0.1284(3) 0.4290(3) 0.116(2) Uani 1 1 d .
O2 O 1.3006(4) -0.1011(2) 0.4655(2) 0.0945(16) Uani 1 1 d .
O16 O 1.3998(11) -0.0671(6) 0.2301(5) 0.195(5) Uani 1 1 d .
O3 O 0.7481(5) 0.2282(3) 0.39389(18) 0.0918(14) Uani 1 1 d .
O4 O 0.9742(5) 0.2425(2) 0.39976(19) 0.0942(15) Uani 1 1 d .
O33 O 0.9532(7) 0.1709(4) 0.1731(2) 0.135(2) Uani 1 1 d .
C2 C 1.2196(5) 0.0568(3) 0.4577(3) 0.0702(17) Uani 1 1 d .
C6 C 1.2119(6) 0.1855(3) 0.4751(2) 0.0626(15) Uani 1 1 d .
C5 C 1.3384(6) 0.1847(4) 0.4868(3) 0.0761(18) Uani 1 1 d .
H5 H 1.3787 0.2272 0.4973 0.091 Uiso 1 1 d R
C4 C 1.4033(6) 0.1206(4) 0.4829(3) 0.090(2) Uani 1 1 d .
H4 H 1.4893 0.1206 0.4892 0.107 Uiso 1 1 d R
C3 C 1.3465(6) 0.0561(3) 0.4701(3) 0.084(2) Uani 1 1 d .
H3 H 1.3921 0.0126 0.4696 0.101 Uiso 1 1 d R
C10 C 1.2680(6) -0.0717(4) 0.3738(3) 0.087(2) Uani 1 1 d .
C11 C 1.2373(10) -0.0167(5) 0.3402(4) 0.121(3) Uani 1 1 d .
H11 H 1.1862 0.0222 0.3496 0.146 Uiso 1 1 d R
C12 C 1.2824(13) -0.0202(6) 0.2940(5) 0.141(4) Uani 1 1 d .
H12 H 1.2581 0.0158 0.2720 0.169 Uiso 1 1 d R
C13 C 1.3619(10) -0.0743(6) 0.2782(5) 0.121(3) Uani 1 1 d .
C14 C 1.3953(8) -0.1262(5) 0.3112(4) 0.109(3) Uani 1 1 d .
H14 H 1.4502 -0.1632 0.3018 0.131 Uiso 1 1 d R
C15 C 1.3497(7) -0.1252(4) 0.3585(4) 0.095(2) Uani 1 1 d .
H15 H 1.3748 -0.1614 0.3803 0.114 Uiso 1 1 d R
C17 C 1.4713(17) -0.1142(11) 0.2122(6) 0.222(8) Uani 1 1 d .
H17C H 1.4825 -0.1047 0.1780 0.333 Uiso 1 1 calc R
H17B H 1.4348 -0.1619 0.2164 0.333 Uiso 1 1 calc R
H17A H 1.5514 -0.1124 0.2284 0.333 Uiso 1 1 calc R
C19 C 0.8090(6) 0.0648(3) 0.4018(2) 0.0664(15) Uani 1 1 d .
C23 C 0.7895(6) -0.0665(3) 0.4083(2) 0.0745(18) Uani 1 1 d .
C22 C 0.6669(7) -0.0621(4) 0.3908(3) 0.094(2) Uani 1 1 d .
H22 H 0.6181 -0.1040 0.3874 0.113 Uiso 1 1 d R
C21 C 0.6198(7) 0.0044(5) 0.3786(3) 0.103(3) Uani 1 1 d .
H21 H 0.5382 0.0072 0.3664 0.124 Uiso 1 1 d R
C20 C 0.6880(6) 0.0681(4) 0.3837(3) 0.087(2) Uani 1 1 d .
H20 H 0.6527 0.1128 0.3750 0.104 Uiso 1 1 d R
C27 C 0.8851(6) 0.1857(3) 0.3214(2) 0.0653(15) Uani 1 1 d .
C28 C 0.8108(8) 0.2220(4) 0.2906(3) 0.104(3) Uani 1 1 d .
H28 H 0.7445 0.2497 0.3028 0.125 Uiso 1 1 d R
C29 C 0.8312(9) 0.2190(6) 0.2396(3) 0.132(4) Uani 1 1 d .
H29 H 0.7800 0.2457 0.2186 0.159 Uiso 1 1 d R
C30 C 0.9258(8) 0.1770(4) 0.2215(3) 0.094(2) Uani 1 1 d .
C31 C 0.9989(10) 0.1401(5) 0.2535(4) 0.124(3) Uani 1 1 d .
H31 H 1.0635 0.1107 0.2416 0.149 Uiso 1 1 d R
C32 C 0.9811(9) 0.1445(6) 0.3025(3) 0.125(4) Uani 1 1 d .
H32 H 1.0347 0.1192 0.3234 0.150 Uiso 1 1 d R
C34 C 0.8894(15) 0.2135(8) 0.1391(4) 0.213(8) Uani 1 1 d .
H34C H 0.9123 0.1983 0.1067 0.320 Uiso 1 1 calc R
H34B H 0.9116 0.2640 0.1435 0.320 Uiso 1 1 calc R
H34A H 0.8002 0.2077 0.1435 0.320 Uiso 1 1 calc R

loop_
_atom_site_aniso_label
_atom_site_aniso_U_11
_atom_site_aniso_U_22
_atom_site_aniso_U_33
_atom_site_aniso_U_23
_atom_site_aniso_U_13
_atom_site_aniso_U_12
S9 0.0633(9) 0.0432(8) 0.1589(19) -0.0196(10) -0.0147(11) 0.0023(7)
S26 0.0765(10) 0.0506(8) 0.0890(11) -0.0032(8) -0.0125(9) -0.0017(7)
N8 0.056(3) 0.041(3) 0.144(5) -0.017(3) -0.010(3) 0.002(2)
N1 0.051(2) 0.043(2) 0.089(3) -0.015(2) -0.008(2) 0.001(2)
N7 0.078(3) 0.038(2) 0.124(5) -0.014(3) -0.018(3) 0.007(2)
N25 0.068(3) 0.059(3) 0.079(3) 0.010(2) -0.014(3) -0.003(2)
N18 0.057(3) 0.058(3) 0.079(3) 0.019(2) -0.009(2) -0.011(2)
N24 0.086(4) 0.058(3) 0.136(5) 0.029(3) -0.021(4) -0.023(3)
O1 0.077(3) 0.055(3) 0.216(7) -0.030(3) -0.003(4) -0.007(2)
O2 0.080(3) 0.053(3) 0.150(5) -0.005(3) -0.019(3) 0.011(2)
O16 0.174(9) 0.223(11) 0.187(10) -0.091(8) 0.028(7) 0.009(8)
O3 0.095(3) 0.074(3) 0.106(4) -0.017(3) -0.001(3) 0.025(3)
O4 0.108(4) 0.060(3) 0.114(4) -0.002(3) -0.024(3) -0.025(3)
O33 0.169(6) 0.141(6) 0.095(4) 0.021(4) 0.021(4) 0.045(5)
C2 0.056(3) 0.056(3) 0.099(5) -0.019(3) -0.009(3) 0.007(3)
C6 0.064(3) 0.045(3) 0.079(4) -0.007(3) -0.007(3) 0.001(3)
C5 0.074(4) 0.059(4) 0.096(5) -0.011(3) -0.014(4) -0.009(3)
C4 0.060(4) 0.062(4) 0.147(7) -0.020(4) -0.025(4) -0.005(3)
C3 0.059(4) 0.052(3) 0.141(6) -0.013(4) -0.018(4) 0.009(3)
C10 0.061(4) 0.056(4) 0.143(7) -0.033(4) -0.023(4) 0.002(3)
C11 0.130(8) 0.079(6) 0.155(9) 0.000(6) -0.037(7) 0.020(5)
C12 0.180(12) 0.115(8) 0.127(9) 0.007(7) -0.024(8) 0.024(8)
C13 0.104(7) 0.105(7) 0.154(10) -0.015(8) -0.022(7) -0.008(6)
C14 0.083(5) 0.094(6) 0.152(9) -0.029(6) -0.015(6) 0.007(5)
C15 0.072(5) 0.064(4) 0.149(8) -0.010(5) -0.018(5) 0.010(4)
C17 0.195(17) 0.30(2) 0.169(14) -0.020(15) 0.017(12) -0.103(17)
C19 0.062(3) 0.065(4) 0.072(4) 0.009(3) -0.014(3) -0.011(3)
C23 0.071(4) 0.063(4) 0.089(4) 0.022(3) -0.009(3) -0.025(3)
C22 0.074(4) 0.079(5) 0.129(6) 0.029(5) -0.027(4) -0.024(4)
C21 0.061(4) 0.106(6) 0.143(7) 0.025(5) -0.032(4) -0.022(4)
C20 0.065(4) 0.079(5) 0.115(6) 0.023(4) -0.017(4) -0.008(4)
C27 0.069(4) 0.043(3) 0.084(4) 0.013(3) -0.010(3) 0.005(3)
C28 0.112(6) 0.094(6) 0.105(6) 0.002(5) -0.005(5) 0.057(5)
C29 0.125(7) 0.187(10) 0.085(6) 0.035(6) -0.007(5) 0.075(7)
C30 0.096(5) 0.088(5) 0.097(6) 0.008(4) 0.002(5) 0.015(4)
C31 0.142(8) 0.123(7) 0.109(7) 0.028(6) 0.025(6) 0.067(6)
C32 0.121(7) 0.159(9) 0.095(6) 0.032(6) 0.013(5) 0.085(7)
C34 0.276(17) 0.267(17) 0.097(8) 0.042(9) -0.010(9) 0.121(15)

loop_
_atom_type_symbol
_atom_type_description
_atom_type_scat_dispersion_real
_atom_type_scat_dispersion_imag
_atom_type_scat_source
C C 0.0033 0.0016 'International Tables Vol C Tables 4.2.6.8 and 6.1.1.4'
H H 0.0000 0.0000 'International Tables Vol C Tables 4.2.6.8 and 6.1.1.4'
N N 0.0061 0.0033 'International Tables Vol C Tables 4.2.6.8 and 6.1.1.4'
O O 0.0106 0.0060 'International Tables Vol C Tables 4.2.6.8 and 6.1.1.4'
S S 0.1246 0.1234 'International Tables Vol C Tables 4.2.6.8 and 6.1.1.4'

loop_
_geom_angle_atom_site_label_1
_geom_angle_atom_site_label_2
_geom_angle_atom_site_label_3
_geom_angle
O2 S9 O1 114.1(3)
O2 S9 N8 115.8(3)
O1 S9 N8 106.7(3)
O2 S9 C10 107.6(3)
O1 S9 C10 105.6(4)
N8 S9 C10 106.4(3)
O3 S26 O4 114.6(3)
O3 S26 N25 115.7(3)
O4 S26 N25 106.0(3)
O3 S26 C27 106.9(3)
O4 S26 C27 105.7(3)
N25 S26 C27 107.4(3)
C2 N8 S9 119.6(4)
C2 N1 C6 124.1(5)
C19 N25 S26 118.9(4)
C23 N18 C19 124.8(5)
C17 O16 C13 119.0(16)
C30 O33 C34 120.2(8)
N1 C2 N8 113.1(5)
N1 C2 C3 117.6(5)
N8 C2 C3 129.3(6)
N7 C6 N1 117.9(5)
N7 C6 C5 124.1(6)
N1 C6 C5 118.0(5)
C4 C5 C6 118.8(6)
C5 C4 C3 122.6(6)
C4 C3 C2 118.7(6)
C15 C10 C11 117.1(9)
C15 C10 S9 119.0(7)
C11 C10 S9 123.8(7)
C12 C11 C10 119.9(10)
C11 C12 C13 123.2(12)
C14 C13 C12 117.0(13)
C14 C13 O16 128.7(12)
C12 C13 O16 114.3(12)
C13 C14 C15 121.6(10)
C10 C15 C14 121.1(9)
N25 C19 N18 113.4(5)
N25 C19 C20 129.7(6)
N18 C19 C20 116.8(6)
N24 C23 N18 118.5(6)
N24 C23 C22 123.8(6)
N18 C23 C22 117.6(6)
C21 C22 C23 118.8(7)
C22 C21 C20 122.6(7)
C21 C20 C19 119.3(7)
C28 C27 C32 118.3(7)
C28 C27 S26 121.0(6)
C32 C27 S26 120.4(5)
C27 C28 C29 121.1(7)
C30 C29 C28 119.7(7)
C31 C30 C29 118.0(8)
C31 C30 O33 117.9(8)
C29 C30 O33 124.0(8)
C30 C31 C32 122.1(8)
C31 C32 C27 120.7(7)

loop_
_geom_bond_atom_site_label_1
_geom_bond_atom_site_label_2
_geom_bond_distance
S9 O2 1.435(5)
S9 O1 1.437(5)
S9 N8 1.581(5)
S9 C10 1.768(9)
S26 O3 1.435(5)
S26 O4 1.440(5)
S26 N25 1.578(5)
S26 C27 1.770(7)
N8 C2 1.373(7)
N1 C2 1.358(7)
N1 C6 1.361(7)
N7 C6 1.336(7)
N25 C19 1.369(7)
N18 C23 1.355(7)
N18 C19 1.370(7)
N24 C23 1.317(8)
O16 C17 1.248(19)
O16 C13 1.385(15)
O33 C30 1.363(9)
O33 C34 1.391(11)
C2 C3 1.389(8)
C6 C5 1.381(8)
C5 C4 1.364(9)
C4 C3 1.370(9)
C10 C15 1.374(9)
C10 C11 1.402(12)
C11 C12 1.354(14)
C12 C13 1.370(15)
C13 C14 1.357(13)
C14 C15 1.384(12)
C19 C20 1.378(8)
C23 C22 1.389(9)
C22 C21 1.355(10)
C21 C20 1.377(10)
C27 C28 1.332(9)
C27 C32 1.369(9)
C28 C29 1.415(11)
C29 C30 1.358(11)
C30 C31 1.352(11)
C31 C32 1.356(12)
